data_4111228
loop_
_publ_author_name
'Albert Epshteyn'
'Peter Y. Zavalij'
'Lawrence R. Sita'

_publ_section_title
;
 High-Oxidation-State Neutral and Cationic Tantalum(IV) Alkyl Complexes
 That Are Stable toward \b-Hydrogen and \b-Methyl Eliminations
;
_journal_name_full 'Journal of the American Chemical Society'
_journal_page_first 16052
_journal_page_last 16053
_journal_paper_doi 10.1021/ja067011y
_journal_volume 128
_journal_year 2006
_chemical_formula_moiety 'C22 H41 N2 Ta'
_chemical_formula_structural Ta(C10H15)(C8H17N2(CHCH3)(CH2CH3)
_chemical_formula_sum 'C22 H41 N2 Ta'
_chemical_formula_weight 514.52
_chemical_name_systematic ?
_space_group_IT_number 14
_symmetry_cell_setting monoclinic
_symmetry_space_group_name_Hall '-P 2yn'
_symmetry_space_group_name_H-M 'P 1 21/n 1'
_atom_sites_solution_hydrogens geom
_atom_sites_solution_primary direct
_atom_sites_solution_secondary difmap
_audit_creation_method 'SHELXL-97 & ZCIF'
_cell_angle_alpha 90.00
_cell_angle_beta 106.552(3)
_cell_angle_gamma 90.00
_cell_formula_units_Z 4
_cell_length_a 10.5531(17)
_cell_length_b 13.779(2)
_cell_length_c 16.341(3)
_cell_measurement_reflns_used 7403
_cell_measurement_temperature 220(2)
_cell_measurement_theta_max 29.2
_cell_measurement_theta_min 2.5
_cell_volume 2277.7(6)
_computing_cell_refinement 'SAINT (Bruker, 1999)'
_computing_data_collection 'SMART (Bruker, 1999)'
_computing_data_reduction SAINT
_computing_molecular_graphics 'XSHEL (Bruker, 1999)'
_computing_publication_material SHELXL-97
_computing_structure_refinement 'SHELXL-97 (Sheldrick, 1997)'
_computing_structure_solution 'SHELXS-97 (Sheldrick, 1990)'
_diffrn_ambient_temperature 220(2)
_diffrn_detector 'CCD area detector'
_diffrn_detector_area_resol_mean 8.33
_diffrn_detector_type 'Bruker Smart1000'
_diffrn_measured_fraction_theta_full 0.996
_diffrn_measured_fraction_theta_max 0.996
_diffrn_measurement_details 606,606,606,1206
_diffrn_measurement_device_type 'three-circle diffractometer'
_diffrn_measurement_method '\w and \f scans'
_diffrn_measurement_specimen_support
;
;
_diffrn_orient_matrix_type standard
_diffrn_orient_matrix_UB_11 -0.0855515
_diffrn_orient_matrix_UB_12 0.0335586
_diffrn_orient_matrix_UB_13 -0.0275547
_diffrn_orient_matrix_UB_21 0.0463368
_diffrn_orient_matrix_UB_22 0.0640770
_diffrn_orient_matrix_UB_23 0.0093096
_diffrn_orient_matrix_UB_31 0.0174414
_diffrn_orient_matrix_UB_32 -0.0058385
_diffrn_orient_matrix_UB_33 -0.0568261
_diffrn_radiation_monochromator graphite
_diffrn_radiation_source 'fine-focus sealed tube'
_diffrn_radiation_type MoK\a
_diffrn_radiation_wavelength 0.71073
_diffrn_reflns_av_R_equivalents 0.0255
_diffrn_reflns_av_sigmaI/netI 0.0167
_diffrn_reflns_limit_h_max 13
_diffrn_reflns_limit_h_min -13
_diffrn_reflns_limit_k_max 17
_diffrn_reflns_limit_k_min -17
_diffrn_reflns_limit_l_max 21
_diffrn_reflns_limit_l_min -21
_diffrn_reflns_number 28407
_diffrn_reflns_theta_full 27.50
_diffrn_reflns_theta_max 27.50
_diffrn_reflns_theta_min 2.50
_diffrn_source_current 30
_diffrn_source_voltage 50
_diffrn_standards_decay_% 0.10
_exptl_absorpt_coefficient_mu 4.833
_exptl_absorpt_correction_T_max 0.461
_exptl_absorpt_correction_T_min 0.312
_exptl_absorpt_correction_type multi-scan
_exptl_absorpt_process_details 'SADABS (Sheldrick, 1996)'
_exptl_crystal_colour orange
_exptl_crystal_density_diffrn 1.500
_exptl_crystal_density_method not-measured
_exptl_crystal_description prism
_exptl_crystal_F_000 1040
_exptl_crystal_id ?'
_exptl_crystal_size_max 0.29
_exptl_crystal_size_mid 0.19
_exptl_crystal_size_min 0.16
_refine_diff_density_max 0.920
_refine_diff_density_min -0.568
_refine_diff_density_rms 0.077
_refine_ls_extinction_method none
_refine_ls_goodness_of_fit_ref 1.000
_refine_ls_hydrogen_treatment constr
_refine_ls_matrix_type full
_refine_ls_number_parameters 252
_refine_ls_number_reflns 5216
_refine_ls_number_restraints 0
_refine_ls_restrained_S_all 1.000
_refine_ls_R_factor_all 0.0249
_refine_ls_R_factor_gt 0.0170
_refine_ls_shift/su_max 0.001
_refine_ls_shift/su_mean 0.000
_refine_ls_structure_factor_coef Fsqd
_refine_ls_weighting_details 'w=1/[\s^2^(Fo^2^)+(0.008P)^2^+2.675P], P=(max(Fo^2^,0)+2Fc^2^)/3'
_refine_ls_weighting_scheme calc
_refine_ls_wR_factor_gt 0.0365
_refine_ls_wR_factor_ref 0.0394
_reflns_number_gt 4108
_reflns_number_total 5216
_reflns_threshold_expression >2sigma(I)
_cod_data_source_file ja067011ysi20061102_121017.cif
_cod_data_source_block Cp*Ta(Et)(CHCH3)[N(iPr)C(Me)N(iPr)]
_cod_original_cell_volume 2277.6(6)
_cod_database_code 4111228

loop_
_symmetry_equiv_pos_as_xyz
'x, y, z'
'-x+1/2, y+1/2, -z+1/2'
'-x, -y, -z'
'x-1/2, -y-1/2, z-1/2'

loop_
_atom_site_label
_atom_site_type_symbol
_atom_site_fract_x
_atom_site_fract_y
_atom_site_fract_z
_atom_site_U_iso_or_equiv
_atom_site_adp_type
_atom_site_occupancy
_atom_site_symmetry_multiplicity
_atom_site_calc_flag
_atom_site_refinement_flags
Ta1 Ta 0.530816(8) 0.248195(6) 0.270643(5) 0.02697(3) Uani 1 1 d .
N1 N 0.6188(2) 0.22897(15) 0.16242(13) 0.0374(5) Uani 1 1 d .
N2 N 0.4656(2) 0.33731(14) 0.15414(12) 0.0351(4) Uani 1 1 d .
C1 C 0.5546(2) 0.30282(18) 0.11793(15) 0.0358(5) Uani 1 1 d .
C2 C 0.5782(3) 0.3461(2) 0.03876(17) 0.0556(7) Uani 1 1 d .
H21 H 0.4970 0.3437 -0.0077 0.083 Uiso 1 1 calc R
H22 H 0.6464 0.3095 0.0233 0.083 Uiso 1 1 calc R
H23 H 0.6062 0.4131 0.0498 0.083 Uiso 1 1 calc R
C3 C 0.7138(3) 0.1652(2) 0.13817(18) 0.0484(7) Uani 1 1 d .
H3 H 0.7303 0.1109 0.1795 0.048(8) Uiso 1 1 calc R
C4 C 0.8486(3) 0.2119(3) 0.1482(2) 0.0702(9) Uani 1 1 d .
H41 H 0.8382 0.2682 0.1112 0.105 Uiso 1 1 calc R
H42 H 0.9068 0.1654 0.1326 0.105 Uiso 1 1 calc R
H43 H 0.8865 0.2318 0.2071 0.105 Uiso 1 1 calc R
C5 C 0.6604(4) 0.1179(3) 0.0495(2) 0.0682(9) Uani 1 1 d .
H51 H 0.5690 0.0989 0.0408 0.102 Uiso 1 1 calc R
H52 H 0.7129 0.0610 0.0461 0.102 Uiso 1 1 calc R
H53 H 0.6658 0.1639 0.0057 0.102 Uiso 1 1 calc R
C6 C 0.4010(3) 0.43186(19) 0.12857(18) 0.0463(6) Uani 1 1 d .
H6 H 0.3776 0.4365 0.0656 0.049(8) Uiso 1 1 calc R
C7 C 0.4913(3) 0.5169(2) 0.1660(2) 0.0631(8) Uani 1 1 d .
H71 H 0.5082 0.5176 0.2275 0.095 Uiso 1 1 calc R
H72 H 0.4489 0.5771 0.1422 0.095 Uiso 1 1 calc R
H73 H 0.5742 0.5100 0.1519 0.095 Uiso 1 1 calc R
C8 C 0.2747(3) 0.4387(2) 0.1545(2) 0.0661(9) Uani 1 1 d .
H81 H 0.2161 0.3861 0.1285 0.099 Uiso 1 1 calc R
H82 H 0.2318 0.5003 0.1356 0.099 Uiso 1 1 calc R
H83 H 0.2953 0.4343 0.2162 0.099 Uiso 1 1 calc R
C10 C 0.4379(3) 0.1546(2) 0.36355(18) 0.0479(7) Uani 1 1 d .
C11 C 0.4972(3) 0.08604(19) 0.3212(2) 0.0474(7) Uani 1 1 d .
C12 C 0.4274(3) 0.08850(18) 0.23423(18) 0.0453(6) Uani 1 1 d .
C13 C 0.3253(3) 0.1572(2) 0.22231(19) 0.0470(6) Uani 1 1 d .
C14 C 0.3303(3) 0.1983(2) 0.3017(2) 0.0477(7) Uani 1 1 d .
C15 C 0.4723(5) 0.1683(3) 0.4586(2) 0.0934(14) Uani 1 1 d .
H151 H 0.4323 0.1169 0.4833 0.140 Uiso 1 1 calc R
H152 H 0.4393 0.2306 0.4711 0.140 Uiso 1 1 calc R
H153 H 0.5676 0.1662 0.4827 0.140 Uiso 1 1 calc R
C16 C 0.6020(4) 0.0128(2) 0.3623(3) 0.0843(13) Uani 1 1 d .
H161 H 0.5605 -0.0486 0.3681 0.127 Uiso 1 1 calc R
H162 H 0.6519 0.0359 0.4183 0.127 Uiso 1 1 calc R
H163 H 0.6611 0.0040 0.3270 0.127 Uiso 1 1 calc R
C17 C 0.4480(4) 0.0213(2) 0.1660(3) 0.0866(13) Uani 1 1 d .
H171 H 0.5417 0.0083 0.1767 0.130 Uiso 1 1 calc R
H172 H 0.4142 0.0517 0.1105 0.130 Uiso 1 1 calc R
H173 H 0.4014 -0.0391 0.1670 0.130 Uiso 1 1 calc R
C18 C 0.2223(4) 0.1758(3) 0.1384(3) 0.0873(13) Uani 1 1 d .
H181 H 0.1705 0.1174 0.1204 0.131 Uiso 1 1 calc R
H182 H 0.2656 0.1938 0.0956 0.131 Uiso 1 1 calc R
H183 H 0.1647 0.2281 0.1453 0.131 Uiso 1 1 calc R
C19 C 0.2283(4) 0.2642(2) 0.3203(3) 0.0840(13) Uani 1 1 d .
H191 H 0.1931 0.3071 0.2721 0.126 Uiso 1 1 calc R
H192 H 0.2687 0.3025 0.3708 0.126 Uiso 1 1 calc R
H193 H 0.1572 0.2255 0.3301 0.126 Uiso 1 1 calc R
C21 C 0.7378(3) 0.2133(2) 0.34674(19) 0.0475(6) Uani 1 1 d .
H211 H 0.741(3) 0.194(2) 0.403(2) 0.063(9) Uiso 1 1 d .
H212 H 0.771(3) 0.159(2) 0.3210(19) 0.058(9) Uiso 1 1 d .
C22 C 0.8319(3) 0.2996(3) 0.3538(2) 0.0713(10) Uani 1 1 d .
H221 H 0.8149 0.3312 0.2987 0.107 Uiso 1 1 calc R
H222 H 0.9226 0.2768 0.3719 0.107 Uiso 1 1 calc R
H223 H 0.8177 0.3455 0.3954 0.107 Uiso 1 1 calc R
C31 C 0.5315(3) 0.3609(2) 0.34437(18) 0.0487(7) Uani 1 1 d .
H31 H 0.598(3) 0.394(2) 0.315(2) 0.067(9) Uiso 1 1 d .
C32 C 0.5096(5) 0.4228(3) 0.4123(3) 0.0936(14) Uani 1 1 d .
H321 H 0.4474 0.3916 0.4374 0.140 Uiso 1 1 calc R
H322 H 0.4743 0.4849 0.3884 0.140 Uiso 1 1 calc R
H323 H 0.5929 0.4329 0.4558 0.140 Uiso 1 1 calc R

loop_
_atom_site_aniso_label
_atom_site_aniso_U_11
_atom_site_aniso_U_22
_atom_site_aniso_U_33
_atom_site_aniso_U_23
_atom_site_aniso_U_13
_atom_site_aniso_U_12
Ta1 0.02634(5) 0.02575(5) 0.02963(5) 0.00142(4) 0.00929(3) -0.00084(4)
N1 0.0361(11) 0.0412(11) 0.0387(11) 0.0053(8) 0.0167(9) 0.0069(9)
N2 0.0349(11) 0.0333(10) 0.0360(10) 0.0050(8) 0.0085(8) 0.0060(8)
C1 0.0365(13) 0.0370(13) 0.0328(12) 0.0020(9) 0.0082(10) -0.0017(10)
C2 0.071(2) 0.0599(18) 0.0421(15) 0.0107(13) 0.0260(14) 0.0075(16)
C3 0.0475(16) 0.0502(16) 0.0561(16) 0.0041(13) 0.0286(13) 0.0111(13)
C4 0.0464(18) 0.088(2) 0.088(2) 0.002(2) 0.0372(18) 0.0090(18)
C5 0.084(2) 0.067(2) 0.066(2) -0.0095(17) 0.0398(19) 0.0102(18)
C6 0.0505(16) 0.0371(14) 0.0481(15) 0.0090(11) 0.0089(13) 0.0121(12)
C7 0.076(2) 0.0375(15) 0.075(2) 0.0061(14) 0.0205(18) 0.0003(15)
C8 0.0533(19) 0.0493(18) 0.095(3) 0.0052(17) 0.0206(18) 0.0210(15)
C10 0.0621(18) 0.0423(14) 0.0479(15) 0.0011(12) 0.0293(14) -0.0163(13)
C11 0.0442(15) 0.0333(13) 0.0687(18) 0.0133(12) 0.0227(14) -0.0030(11)
C12 0.0545(16) 0.0318(13) 0.0587(16) -0.0079(11) 0.0307(14) -0.0154(12)
C13 0.0374(14) 0.0411(14) 0.0607(17) 0.0017(12) 0.0110(13) -0.0155(12)
C14 0.0391(15) 0.0394(14) 0.0740(19) -0.0007(13) 0.0315(14) -0.0050(12)
C15 0.144(4) 0.097(3) 0.0484(19) 0.0049(19) 0.042(2) -0.044(3)
C16 0.070(2) 0.0464(19) 0.134(4) 0.043(2) 0.025(2) 0.0086(17)
C17 0.123(3) 0.054(2) 0.108(3) -0.037(2) 0.075(3) -0.039(2)
C18 0.060(2) 0.084(3) 0.092(3) 0.006(2) -0.019(2) -0.033(2)
C19 0.067(2) 0.063(2) 0.150(4) -0.003(2) 0.076(3) 0.0034(17)
C21 0.0361(15) 0.0574(17) 0.0446(15) 0.0093(13) 0.0045(12) 0.0000(13)
C22 0.0452(19) 0.082(3) 0.079(2) -0.003(2) 0.0061(17) -0.0137(18)
C31 0.0584(18) 0.0489(16) 0.0411(14) -0.0054(12) 0.0176(13) -0.0070(14)
C32 0.142(4) 0.073(2) 0.084(3) -0.037(2) 0.060(3) -0.025(3)

loop_
_atom_type_symbol
_atom_type_description
_atom_type_scat_dispersion_real
_atom_type_scat_dispersion_imag
_atom_type_scat_source
C C 0.0033 0.0016 'International Tables Vol C Tables 4.2.6.8 and 6.1.1.4'
H H 0.0000 0.0000 'International Tables Vol C Tables 4.2.6.8 and 6.1.1.4'
N N 0.0061 0.0033 'International Tables Vol C Tables 4.2.6.8 and 6.1.1.4'
Ta Ta -0.7052 6.5227 'International Tables Vol C Tables 4.2.6.8 and 6.1.1.4'

loop_
_geom_angle_atom_site_label_1
_geom_angle_atom_site_label_2
_geom_angle_atom_site_label_3
_geom_angle
C31 Ta1 N2 92.00(10)
C31 Ta1 N1 130.49(10)
N2 Ta1 N1 58.70(7)
C31 Ta1 C21 89.82(13)
N2 Ta1 C21 127.97(9)
N1 Ta1 C21 81.63(10)
C31 Ta1 C10 88.16(11)
N2 Ta1 C10 139.57(9)
N1 Ta1 C10 140.55(9)
C21 Ta1 C10 92.46(11)
C31 Ta1 C14 86.91(11)
N2 Ta1 C14 105.29(9)
N1 Ta1 C14 136.03(9)
C21 Ta1 C14 126.73(11)
C10 Ta1 C14 34.32(10)
C31 Ta1 C13 116.96(11)
N2 Ta1 C13 88.65(9)
N1 Ta1 C13 102.40(9)
C21 Ta1 C13 135.13(10)
C10 Ta1 C13 56.11(10)
C14 Ta1 C13 33.66(10)
C31 Ta1 C11 119.41(11)
N2 Ta1 C11 139.63(9)
N1 Ta1 C11 107.01(9)
C21 Ta1 C11 80.12(10)
C10 Ta1 C11 33.98(9)
C14 Ta1 C11 56.46(9)
C13 Ta1 C11 55.72(10)
C31 Ta1 C12 141.41(11)
N2 Ta1 C12 106.40(9)
N1 Ta1 C12 87.59(8)
C21 Ta1 C12 103.80(11)
C10 Ta1 C12 55.84(9)
C14 Ta1 C12 55.90(9)
C13 Ta1 C12 33.44(9)
C11 Ta1 C12 33.30(10)
C31 Ta1 C1 111.30(10)
N2 Ta1 C1 29.59(7)
N1 Ta1 C1 29.32(7)
C21 Ta1 C1 103.99(9)
C10 Ta1 C1 154.17(9)
C14 Ta1 C1 126.53(9)
C13 Ta1 C1 98.83(9)
C11 Ta1 C1 129.18(9)
C12 Ta1 C1 100.31(8)
C31 Ta1 H31 28.9(8)
N2 Ta1 H31 76.5(8)
N1 Ta1 H31 101.8(8)
C21 Ta1 H31 80.9(8)
C10 Ta1 H31 115.8(8)
C14 Ta1 H31 114.3(8)
C13 Ta1 H31 139.1(8)
C11 Ta1 H31 142.5(8)
C12 Ta1 H31 170.1(8)
C1 Ta1 H31 86.8(8)
C1 N1 C3 126.5(2)
C1 N1 Ta1 94.66(15)
C3 N1 Ta1 138.87(17)
C1 N2 C6 121.1(2)
C1 N2 Ta1 95.66(14)
C6 N2 Ta1 137.93(16)
N1 C1 N2 110.2(2)
N1 C1 C2 126.4(2)
N2 C1 C2 123.3(2)
N1 C1 Ta1 56.02(12)
N2 C1 Ta1 54.76(12)
C2 C1 Ta1 171.77(19)
C1 C2 H21 109.5
C1 C2 H22 109.5
H21 C2 H22 109.5
C1 C2 H23 109.5
H21 C2 H23 109.5
H22 C2 H23 109.5
N1 C3 C4 113.9(2)
N1 C3 C5 114.3(2)
C4 C3 C5 111.0(2)
N1 C3 H3 105.6
C4 C3 H3 105.6
C5 C3 H3 105.6
C3 C4 H41 109.5
C3 C4 H42 109.5
H41 C4 H42 109.5
C3 C4 H43 109.5
H41 C4 H43 109.5
H42 C4 H43 109.5
C3 C5 H51 109.5
C3 C5 H52 109.5
H51 C5 H52 109.5
C3 C5 H53 109.5
H51 C5 H53 109.5
H52 C5 H53 109.5
N2 C6 C8 110.4(2)
N2 C6 C7 112.3(2)
C8 C6 C7 109.9(3)
N2 C6 H6 108.0
C8 C6 H6 108.0
C7 C6 H6 108.0
C6 C7 H71 109.5
C6 C7 H72 109.5
H71 C7 H72 109.5
C6 C7 H73 109.5
H71 C7 H73 109.5
H72 C7 H73 109.5
C6 C8 H81 109.5
C6 C8 H82 109.5
H81 C8 H82 109.5
C6 C8 H83 109.5
H81 C8 H83 109.5
H82 C8 H83 109.5
C11 C10 C14 108.1(2)
C11 C10 C15 125.3(3)
C14 C10 C15 126.2(3)
C11 C10 Ta1 74.52(14)
C14 C10 Ta1 73.15(14)
C15 C10 Ta1 124.3(2)
C12 C11 C10 107.6(2)
C12 C11 C16 125.1(3)
C10 C11 C16 126.8(3)
C12 C11 Ta1 73.73(14)
C10 C11 Ta1 71.50(14)
C16 C11 Ta1 127.2(2)
C11 C12 C13 108.5(2)
C11 C12 C17 126.1(3)
C13 C12 C17 125.2(3)
C11 C12 Ta1 72.97(15)
C13 C12 Ta1 72.52(14)
C17 C12 Ta1 125.51(19)
C14 C13 C12 108.6(3)
C14 C13 C18 126.9(3)
C12 C13 C18 124.4(3)
C14 C13 Ta1 72.34(15)
C12 C13 Ta1 74.04(15)
C18 C13 Ta1 123.5(2)
C13 C14 C10 107.4(2)
C13 C14 C19 126.2(3)
C10 C14 C19 125.8(3)
C13 C14 Ta1 74.00(15)
C10 C14 Ta1 72.53(14)
C19 C14 Ta1 126.3(2)
C10 C15 H151 109.5
C10 C15 H152 109.5
H151 C15 H152 109.5
C10 C15 H153 109.5
H151 C15 H153 109.5
H152 C15 H153 109.5
C11 C16 H161 109.5
C11 C16 H162 109.5
H161 C16 H162 109.5
C11 C16 H163 109.5
H161 C16 H163 109.5
H162 C16 H163 109.5
C12 C17 H171 109.5
C12 C17 H172 109.5
H171 C17 H172 109.5
C12 C17 H173 109.5
H171 C17 H173 109.5
H172 C17 H173 109.5
C13 C18 H181 109.5
C13 C18 H182 109.5
H181 C18 H182 109.5
C13 C18 H183 109.5
H181 C18 H183 109.5
H182 C18 H183 109.5
C14 C19 H191 109.5
C14 C19 H192 109.5
H191 C19 H192 109.5
C14 C19 H193 109.5
H191 C19 H193 109.5
H192 C19 H193 109.5
C22 C21 Ta1 112.6(2)
C22 C21 H211 107(2)
Ta1 C21 H211 111.0(19)
C22 C21 H212 108.8(18)
Ta1 C21 H212 110.1(18)
H211 C21 H212 107(3)
C21 C22 H221 109.5
C21 C22 H222 109.5
H221 C22 H222 109.5
C21 C22 H223 109.5
H221 C22 H223 109.5
H222 C22 H223 109.5
C32 C31 Ta1 161.5(3)
C32 C31 H31 111.1(17)
Ta1 C31 H31 87.0(17)
C31 C32 H321 109.5
C31 C32 H322 109.5
H321 C32 H322 109.5
C31 C32 H323 109.5
H321 C32 H323 109.5
H322 C32 H323 109.5

loop_
_geom_bond_atom_site_label_1
_geom_bond_atom_site_label_2
_geom_bond_distance
Ta1 C31 1.965(3)
Ta1 N2 2.2044(19)
Ta1 N1 2.235(2)
Ta1 C21 2.236(3)
Ta1 C10 2.404(2)
Ta1 C14 2.412(2)
Ta1 C13 2.433(3)
Ta1 C11 2.443(2)
Ta1 C12 2.453(2)
Ta1 C1 2.686(2)
Ta1 H31 2.18(3)
N1 C1 1.320(3)
N1 C3 1.471(3)
N2 C1 1.333(3)
N2 C6 1.474(3)
C1 C2 1.508(3)
C2 H21 0.9700
C2 H22 0.9700
C2 H23 0.9700
C3 C4 1.527(4)
C3 C5 1.542(4)
C3 H3 0.9900
C4 H41 0.9700
C4 H42 0.9700
C4 H43 0.9700
C5 H51 0.9700
C5 H52 0.9700
C5 H53 0.9700
C6 C8 1.512(4)
C6 C7 1.524(4)
C6 H6 0.9900
C7 H71 0.9700
C7 H72 0.9700
C7 H73 0.9700
C8 H81 0.9700
C8 H82 0.9700
C8 H83 0.9700
C10 C11 1.417(4)
C10 C14 1.421(4)
C10 C15 1.503(4)
C11 C12 1.403(4)
C11 C16 1.507(4)
C12 C13 1.406(4)
C12 C17 1.512(4)
C13 C14 1.403(4)
C13 C18 1.509(4)
C14 C19 1.505(4)
C15 H151 0.9700
C15 H152 0.9700
C15 H153 0.9700
C16 H161 0.9700
C16 H162 0.9700
C16 H163 0.9700
C17 H171 0.9700
C17 H172 0.9700
C17 H173 0.9700
C18 H181 0.9700
C18 H182 0.9700
C18 H183 0.9700
C19 H191 0.9700
C19 H192 0.9700
C19 H193 0.9700
C21 C22 1.532(5)
C21 H211 0.94(3)
C21 H212 0.97(3)
C22 H221 0.9700
C22 H222 0.9700
C22 H223 0.9700
C31 C32 1.469(4)
C31 H31 1.06(3)
C32 H321 0.9700
C32 H322 0.9700
C32 H323 0.9700

loop_
_geom_torsion_atom_site_label_1
_geom_torsion_atom_site_label_2
_geom_torsion_atom_site_label_3
_geom_torsion_atom_site_label_4
_geom_torsion
C31 Ta1 N1 C1 -57.0(2)
N2 Ta1 N1 C1 5.27(14)
C21 Ta1 N1 C1 -139.53(17)
C10 Ta1 N1 C1 136.80(17)
C14 Ta1 N1 C1 84.56(19)
C13 Ta1 N1 C1 85.95(16)
C11 Ta1 N1 C1 143.55(16)
C12 Ta1 N1 C1 116.14(17)
C31 Ta1 N1 C3 122.0(3)
N2 Ta1 N1 C3 -175.7(3)
C21 Ta1 N1 C3 39.5(3)
C10 Ta1 N1 C3 -44.2(3)
C14 Ta1 N1 C3 -96.4(3)
C13 Ta1 N1 C3 -95.0(3)
C11 Ta1 N1 C3 -37.4(3)
C12 Ta1 N1 C3 -64.9(3)
C1 Ta1 N1 C3 179.0(4)
C31 Ta1 N2 C1 132.44(17)
N1 Ta1 N2 C1 -5.22(14)
C21 Ta1 N2 C1 41.1(2)
C10 Ta1 N2 C1 -138.06(16)
C14 Ta1 N2 C1 -140.22(15)
C13 Ta1 N2 C1 -110.63(16)
C11 Ta1 N2 C1 -84.47(19)
C12 Ta1 N2 C1 -81.92(16)
C31 Ta1 N2 C6 -19.8(3)
N1 Ta1 N2 C6 -157.5(3)
C21 Ta1 N2 C6 -111.1(3)
C10 Ta1 N2 C6 69.7(3)
C14 Ta1 N2 C6 67.5(3)
C13 Ta1 N2 C6 97.1(3)
C11 Ta1 N2 C6 123.3(2)
C12 Ta1 N2 C6 125.8(2)
C1 Ta1 N2 C6 -152.2(3)
C3 N1 C1 N2 172.9(2)
Ta1 N1 C1 N2 -8.0(2)
C3 N1 C1 C2 -8.8(4)
Ta1 N1 C1 C2 170.4(2)
C3 N1 C1 Ta1 -179.2(3)
C6 N2 C1 N1 166.7(2)
Ta1 N2 C1 N1 8.1(2)
C6 N2 C1 C2 -11.7(4)
Ta1 N2 C1 C2 -170.3(2)
C6 N2 C1 Ta1 158.6(3)
C31 Ta1 C1 N1 136.80(17)
N2 Ta1 C1 N1 -170.9(2)
C21 Ta1 C1 N1 41.43(18)
C10 Ta1 C1 N1 -86.6(3)
C14 Ta1 C1 N1 -120.67(17)
C13 Ta1 C1 N1 -99.63(16)
C11 Ta1 C1 N1 -47.12(19)
C12 Ta1 C1 N1 -65.73(17)
C31 Ta1 C1 N2 -52.34(18)
N1 Ta1 C1 N2 170.9(2)
C21 Ta1 C1 N2 -147.71(16)
C10 Ta1 C1 N2 84.2(3)
C14 Ta1 C1 N2 50.19(18)
C13 Ta1 C1 N2 71.23(16)
C11 Ta1 C1 N2 123.73(16)
C12 Ta1 C1 N2 105.12(16)
C1 N1 C3 C4 74.9(4)
Ta1 N1 C3 C4 -103.8(3)
C1 N1 C3 C5 -54.2(4)
Ta1 N1 C3 C5 127.0(3)
C1 N2 C6 C8 160.4(3)
Ta1 N2 C6 C8 -52.4(3)
C1 N2 C6 C7 -76.6(3)
Ta1 N2 C6 C7 70.6(3)
C31 Ta1 C10 C11 -157.95(19)
N2 Ta1 C10 C11 111.14(19)
N1 Ta1 C10 C11 11.6(3)
C21 Ta1 C10 C11 -68.21(19)
C14 Ta1 C10 C11 114.8(2)
C13 Ta1 C10 C11 77.44(18)
C12 Ta1 C10 C11 36.82(17)
C1 Ta1 C10 C11 61.9(3)
C31 Ta1 C10 C14 87.22(18)
N2 Ta1 C10 C14 -3.7(2)
N1 Ta1 C10 C14 -103.23(19)
C21 Ta1 C10 C14 176.96(18)
C13 Ta1 C10 C14 -37.39(16)
C11 Ta1 C10 C14 -114.8(2)
C12 Ta1 C10 C14 -78.01(18)
C1 Ta1 C10 C14 -52.9(3)
C31 Ta1 C10 C15 -35.5(3)
N2 Ta1 C10 C15 -126.4(3)
N1 Ta1 C10 C15 134.1(3)
C21 Ta1 C10 C15 54.3(3)
C14 Ta1 C10 C15 -122.7(4)
C13 Ta1 C10 C15 -160.1(4)
C11 Ta1 C10 C15 122.5(4)
C12 Ta1 C10 C15 159.3(4)
C1 Ta1 C10 C15 -175.6(3)
C14 C10 C11 C12 0.6(3)
C15 C10 C11 C12 173.2(3)
Ta1 C10 C11 C12 -65.44(18)
C14 C10 C11 C16 -170.9(3)
C15 C10 C11 C16 1.7(5)
Ta1 C10 C11 C16 123.1(3)
C14 C10 C11 Ta1 66.00(18)
C15 C10 C11 Ta1 -121.3(3)
C31 Ta1 C11 C12 140.92(17)
N2 Ta1 C11 C12 4.5(2)
N1 Ta1 C11 C12 -56.92(17)
C21 Ta1 C11 C12 -134.93(18)
C10 Ta1 C11 C12 115.4(2)
C14 Ta1 C11 C12 77.52(18)
C13 Ta1 C11 C12 36.70(16)
C1 Ta1 C11 C12 -34.9(2)
C31 Ta1 C11 C10 25.5(2)
N2 Ta1 C11 C10 -110.94(19)
N1 Ta1 C11 C10 -172.32(17)
C21 Ta1 C11 C10 109.67(19)
C14 Ta1 C11 C10 -37.88(17)
C13 Ta1 C11 C10 -78.70(19)
C12 Ta1 C11 C10 -115.4(2)
C1 Ta1 C11 C10 -150.28(16)
C31 Ta1 C11 C16 -97.1(3)
N2 Ta1 C11 C16 126.5(3)
N1 Ta1 C11 C16 65.1(3)
C21 Ta1 C11 C16 -12.9(3)
C10 Ta1 C11 C16 -122.6(4)
C14 Ta1 C11 C16 -160.5(3)
C13 Ta1 C11 C16 158.7(3)
C12 Ta1 C11 C16 122.0(4)
C1 Ta1 C11 C16 87.1(3)
C10 C11 C12 C13 -0.4(3)
C16 C11 C12 C13 171.3(3)
Ta1 C11 C12 C13 -64.31(17)
C10 C11 C12 C17 -174.1(3)
C16 C11 C12 C17 -2.5(4)
Ta1 C11 C12 C17 121.9(3)
C10 C11 C12 Ta1 63.96(17)
C16 C11 C12 Ta1 -124.4(3)
C31 Ta1 C12 C11 -61.7(2)
N2 Ta1 C12 C11 -176.99(15)
N1 Ta1 C12 C11 126.68(16)
C21 Ta1 C12 C11 45.90(18)
C10 Ta1 C12 C11 -37.60(16)
C14 Ta1 C12 C11 -79.37(18)
C13 Ta1 C12 C11 -116.3(2)
C1 Ta1 C12 C11 153.22(16)
C31 Ta1 C12 C13 54.6(3)
N2 Ta1 C12 C13 -60.65(17)
N1 Ta1 C12 C13 -116.98(17)
C21 Ta1 C12 C13 162.25(17)
C10 Ta1 C12 C13 78.74(18)
C14 Ta1 C12 C13 36.98(16)
C11 Ta1 C12 C13 116.3(2)
C1 Ta1 C12 C13 -90.44(17)
C31 Ta1 C12 C17 175.8(3)
N2 Ta1 C12 C17 60.5(3)
N1 Ta1 C12 C17 4.1(3)
C21 Ta1 C12 C17 -76.6(3)
C10 Ta1 C12 C17 -160.1(4)
C14 Ta1 C12 C17 158.1(4)
C13 Ta1 C12 C17 121.1(4)
C11 Ta1 C12 C17 -122.5(4)
C1 Ta1 C12 C17 30.7(3)
C11 C12 C13 C14 0.0(3)
C17 C12 C13 C14 173.9(3)
Ta1 C12 C13 C14 -64.60(18)
C11 C12 C13 C18 -175.4(3)
C17 C12 C13 C18 -1.5(4)
Ta1 C12 C13 C18 120.0(3)
C11 C12 C13 Ta1 64.61(18)
C17 C12 C13 Ta1 -121.5(3)
C31 Ta1 C13 C14 -29.2(2)
N2 Ta1 C13 C14 -120.75(17)
N1 Ta1 C13 C14 -178.25(16)
C21 Ta1 C13 C14 91.2(2)
C10 Ta1 C13 C14 38.16(16)
C11 Ta1 C13 C14 79.47(18)
C12 Ta1 C13 C14 116.0(2)
C1 Ta1 C13 C14 -148.63(17)
C31 Ta1 C13 C12 -145.21(17)
N2 Ta1 C13 C12 123.24(16)
N1 Ta1 C13 C12 65.74(17)
C21 Ta1 C13 C12 -24.8(2)
C10 Ta1 C13 C12 -77.85(18)
C14 Ta1 C13 C12 -116.0(2)
C11 Ta1 C13 C12 -36.54(16)
C1 Ta1 C13 C12 95.36(16)
C31 Ta1 C13 C18 93.8(3)
N2 Ta1 C13 C18 2.2(3)
N1 Ta1 C13 C18 -55.3(3)
C21 Ta1 C13 C18 -145.8(3)
C10 Ta1 C13 C18 161.1(3)
C14 Ta1 C13 C18 123.0(4)
C11 Ta1 C13 C18 -157.6(3)
C12 Ta1 C13 C18 -121.0(4)
C1 Ta1 C13 C18 -25.7(3)
C12 C13 C14 C10 0.3(3)
C18 C13 C14 C10 175.6(3)
Ta1 C13 C14 C10 -65.36(18)
C12 C13 C14 C19 -170.7(3)
C18 C13 C14 C19 4.5(5)
Ta1 C13 C14 C19 123.6(3)
C12 C13 C14 Ta1 65.71(18)
C18 C13 C14 Ta1 -119.1(3)
C11 C10 C14 C13 -0.6(3)
C15 C10 C14 C13 -173.1(3)
Ta1 C10 C14 C13 66.35(18)
C11 C10 C14 C19 170.5(3)
C15 C10 C14 C19 -2.1(5)
Ta1 C10 C14 C19 -122.6(3)
C11 C10 C14 Ta1 -66.91(18)
C15 C10 C14 Ta1 120.5(3)
C31 Ta1 C14 C13 154.19(19)
N2 Ta1 C14 C13 62.96(17)
N1 Ta1 C14 C13 2.5(2)
C21 Ta1 C14 C13 -118.34(19)
C10 Ta1 C14 C13 -114.6(2)
C11 Ta1 C14 C13 -77.07(18)
C12 Ta1 C14 C13 -36.73(16)
C1 Ta1 C14 C13 39.8(2)
C31 Ta1 C14 C10 -91.26(18)
N2 Ta1 C14 C10 177.51(15)
N1 Ta1 C14 C10 117.01(17)
C21 Ta1 C14 C10 -3.8(2)
C13 Ta1 C14 C10 114.6(2)
C11 Ta1 C14 C10 37.48(16)
C12 Ta1 C14 C10 77.82(17)
C1 Ta1 C14 C10 154.36(15)
C31 Ta1 C14 C19 30.8(3)
N2 Ta1 C14 C19 -60.5(3)
N1 Ta1 C14 C19 -121.0(3)
C21 Ta1 C14 C19 118.2(3)
C10 Ta1 C14 C19 122.0(4)
C13 Ta1 C14 C19 -123.4(4)
C11 Ta1 C14 C19 159.5(4)
C12 Ta1 C14 C19 -160.2(4)
C1 Ta1 C14 C19 -83.6(3)
C31 Ta1 C21 C22 -53.6(2)
N2 Ta1 C21 C22 38.8(3)
N1 Ta1 C21 C22 77.5(2)
C10 Ta1 C21 C22 -141.7(2)
C14 Ta1 C21 C22 -139.6(2)
C13 Ta1 C21 C22 176.7(2)
C11 Ta1 C21 C22 -173.5(3)
C12 Ta1 C21 C22 162.9(2)
C1 Ta1 C21 C22 58.3(2)
N2 Ta1 C31 C32 133.6(9)
N1 Ta1 C31 C32 -177.2(9)
C21 Ta1 C31 C32 -98.4(9)
C10 Ta1 C31 C32 -5.9(9)
C14 Ta1 C31 C32 28.4(9)
C13 Ta1 C31 C32 44.1(9)
C11 Ta1 C31 C32 -19.9(10)
C12 Ta1 C31 C32 13.8(10)
C1 Ta1 C31 C32 156.6(9)
